data_7000683
loop_
_publ_author_name
'Kong, Xiang-Jian'
'Zhuang, Gui-Lin'
'Ren, Yan-Ping'
'Long, La-Sheng'
'Huang, Rong-Bin'
'Zheng, Lan-Sun'

_publ_section_title
;
 In situ cyclodehydration of iminodiacetic acid into
 2,5-diketopiperazine-1,4-diacetate in lanthanide-based coordination
 polymers
;
_journal_issue 10
_journal_name_full 'Dalton Transactions'
_journal_page_first 1707
_journal_page_last 1709
_journal_paper_doi 10.1039/b819792j
_journal_year 2009
_chemical_formula_sum 'C12 H12 Ho2 N2 O16'
_chemical_formula_weight 770.10
_chemical_name_systematic
;
?
;
_space_group_IT_number 2
_symmetry_cell_setting triclinic
_symmetry_space_group_name_Hall '-P 1'
_symmetry_space_group_name_H-M 'P -1'
_atom_sites_solution_hydrogens geom
_atom_sites_solution_primary direct
_atom_sites_solution_secondary difmap
_audit_creation_method SHELXL-97
_cell_angle_alpha 95.692(4)
_cell_angle_beta 110.274(3)
_cell_angle_gamma 93.543(4)
_cell_formula_units_Z 1
_cell_length_a 6.6964(15)
_cell_length_b 7.7827(18)
_cell_length_c 9.126(2)
_cell_measurement_reflns_used 3545
_cell_measurement_temperature 298(2)
_cell_measurement_theta_max 28.247
_cell_measurement_theta_min 2.499
_cell_volume 441.58(17)
_computing_cell_refinement 'SHELXTL-Plus (Sheldrick, 1990)'
_computing_data_collection 'SHELXTL-Plus (Sheldrick, 1990)'
_computing_data_reduction 'SHELXTL-Plus (Sheldrick, 1990)'
_computing_molecular_graphics 'SHELXTL V.5.0 (Sheldrick, 1997)'
_computing_publication_material 'SHELXL-97 (Sheldrick, 1997)'
_computing_structure_refinement 'SHELXL-97 (Sheldrick, 1997)'
_computing_structure_solution 'SHELXS-97 (Sheldrick, 1990)'
_diffrn_ambient_temperature 298(2)
_diffrn_measured_fraction_theta_full 0.971
_diffrn_measured_fraction_theta_max 0.971
_diffrn_measurement_device_type 'Bruker Smart Apex CCD area detector'
_diffrn_measurement_method 'phi and omega scans'
_diffrn_radiation_monochromator graphite
_diffrn_radiation_source 'fine-focus sealed tube'
_diffrn_radiation_type MoK\a
_diffrn_radiation_wavelength 0.71073
_diffrn_reflns_av_R_equivalents 0.0240
_diffrn_reflns_av_sigmaI/netI 0.0326
_diffrn_reflns_limit_h_max 8
_diffrn_reflns_limit_h_min -8
_diffrn_reflns_limit_k_max 9
_diffrn_reflns_limit_k_min -9
_diffrn_reflns_limit_l_max 11
_diffrn_reflns_limit_l_min -11
_diffrn_reflns_number 3329
_diffrn_reflns_theta_full 26.00
_diffrn_reflns_theta_max 26.00
_diffrn_reflns_theta_min 2.40
_exptl_absorpt_coefficient_mu 8.992
_exptl_absorpt_correction_T_max 0.3272
_exptl_absorpt_correction_T_min 0.2539
_exptl_absorpt_correction_type multi-scan
_exptl_absorpt_process_details '(SADABS; Bruker, 2001)'
_exptl_crystal_colour pink
_exptl_crystal_density_diffrn 2.896
_exptl_crystal_density_meas ?
_exptl_crystal_density_method .
_exptl_crystal_description block
_exptl_crystal_F_000 360
_exptl_crystal_size_max 0.21
_exptl_crystal_size_mid 0.18
_exptl_crystal_size_min 0.16
_refine_diff_density_max 1.134
_refine_diff_density_min -1.424
_refine_diff_density_rms 0.151
_refine_ls_extinction_method none
_refine_ls_goodness_of_fit_ref 1.054
_refine_ls_hydrogen_treatment constr
_refine_ls_matrix_type full
_refine_ls_number_parameters 145
_refine_ls_number_reflns 1680
_refine_ls_number_restraints 0
_refine_ls_restrained_S_all 1.054
_refine_ls_R_factor_all 0.0206
_refine_ls_R_factor_gt 0.0201
_refine_ls_shift/su_max 0.009
_refine_ls_shift/su_mean 0.001
_refine_ls_structure_factor_coef Fsqd
_refine_ls_weighting_details 'calc w=1/[\s^2^(Fo^2^)+(0.0320P)^2^+0.0675P] where P=(Fo^2^+2Fc^2^)/3'
_refine_ls_weighting_scheme calc
_refine_ls_wR_factor_gt 0.0521
_refine_ls_wR_factor_ref 0.0525
_reflns_number_gt 1655
_reflns_number_total 1680
_reflns_threshold_expression >2sigma(I)
_cod_data_source_file b819792j.txt
_cod_data_source_block complex_2
_cod_original_cell_volume 441.57(17)
_cod_original_sg_symbol_H-M p-1
_cod_database_code 7000683

loop_
_symmetry_equiv_pos_as_xyz
'x, y, z'
'-x, -y, -z'

loop_
_atom_site_label
_atom_site_type_symbol
_atom_site_fract_x
_atom_site_fract_y
_atom_site_fract_z
_atom_site_U_iso_or_equiv
_atom_site_adp_type
_atom_site_occupancy
_atom_site_symmetry_multiplicity
_atom_site_calc_flag
_atom_site_refinement_flags
_atom_site_disorder_assembly
_atom_site_disorder_group
Ho1 Ho 0.381638(15) 0.768184(12) 0.216900(11) 0.01403(4) Uani 1 1 d . . .
O1 O 0.7192(3) 0.4265(3) 0.6387(3) 0.0369(5) Uani 1 1 d . . .
O2 O 0.7495(3) 1.0383(2) 0.6459(2) 0.0282(5) Uani 1 1 d . . .
O3 O 0.6727(3) 0.8469(3) 0.4350(2) 0.0317(6) Uani 1 1 d . . .
O4 O 0.7196(3) 1.0058(2) -0.0596(2) 0.0254(5) Uani 1 1 d . . .
O5 O 0.6616(3) 0.8739(3) 0.1295(2) 0.0274(5) Uani 1 1 d . . .
O6 O 0.7062(3) 0.3680(3) 0.0462(2) 0.0284(5) Uani 1 1 d . . .
O7 O 0.5822(3) 0.5301(2) 0.2040(2) 0.0253(5) Uani 1 1 d . . .
C1 C 0.8500(4) 0.4662(4) 0.5754(3) 0.0248(6) Uani 1 1 d . . .
C2 C 1.0939(5) 0.6749(4) 0.5221(4) 0.0314(7) Uani 1 1 d . . .
H2A H 1.2242 0.7254 0.6065 0.038 Uiso 1 1 calc R . .
H2B H 1.0403 0.7650 0.4568 0.038 Uiso 1 1 calc R . .
C3 C 0.8822(5) 0.7670(3) 0.6812(4) 0.0263(7) Uani 1 1 d . . .
H3A H 1.0123 0.8293 0.7577 0.032 Uiso 1 1 calc R . .
H3B H 0.7986 0.7193 0.7386 0.032 Uiso 1 1 calc R . .
C4 C 0.7560(4) 0.8926(3) 0.5787(3) 0.0177(6) Uani 1 1 d . . .
C5 C 0.6096(4) 0.9651(3) 0.0192(3) 0.0195(6) Uani 1 1 d . . .
C6 C 0.5838(4) 0.4703(3) 0.0732(3) 0.0191(6) Uani 1 1 d . . .
N1 N 0.9380(4) 0.6256(3) 0.5913(3) 0.0228(5) Uani 1 1 d . . .
O1W O 0.0036(3) 0.7095(3) 0.0931(3) 0.0411(6) Uani 1 1 d . . .
H1WA H -0.0462 0.6102 0.1010 0.049 Uiso 1 1 d R . .
H1WB H -0.0553 0.7917 0.1246 0.049 Uiso 1 1 d R . .

loop_
_atom_site_aniso_label
_atom_site_aniso_U_11
_atom_site_aniso_U_22
_atom_site_aniso_U_33
_atom_site_aniso_U_23
_atom_site_aniso_U_13
_atom_site_aniso_U_12
Ho1 0.01661(6) 0.01269(6) 0.01541(6) 0.00180(5) 0.00845(5) 0.00463(5)
O1 0.0514(10) 0.0271(10) 0.0588(11) 0.0209(9) 0.0465(9) 0.0171(9)
O2 0.0401(10) 0.0194(9) 0.0310(10) 0.0010(8) 0.0192(8) 0.0126(8)
O3 0.0299(10) 0.0398(11) 0.0193(10) -0.0031(9) 0.0014(8) 0.0131(9)
O4 0.0268(8) 0.0263(9) 0.0364(9) 0.0159(8) 0.0231(7) 0.0111(7)
O5 0.0196(8) 0.0341(10) 0.0346(10) 0.0223(8) 0.0115(8) 0.0084(8)
O6 0.0263(9) 0.0343(10) 0.0230(9) -0.0039(8) 0.0063(8) 0.0174(8)
O7 0.0392(10) 0.0228(9) 0.0193(9) 0.0031(8) 0.0153(8) 0.0134(8)
C1 0.0324(12) 0.0206(12) 0.0338(13) 0.0120(11) 0.0238(10) 0.0109(10)
C2 0.0367(13) 0.0178(13) 0.0532(16) 0.0084(12) 0.0313(12) 0.0057(11)
C3 0.0375(14) 0.0246(14) 0.0215(11) 0.0036(10) 0.0146(10) 0.0136(12)
C4 0.0172(10) 0.0155(11) 0.0235(12) 0.0006(10) 0.0110(9) 0.0057(9)
C5 0.0168(11) 0.0195(12) 0.0237(12) 0.0037(11) 0.0084(10) 0.0047(10)
C6 0.0214(11) 0.0154(11) 0.0207(12) -0.0002(10) 0.0082(10) 0.0033(10)
N1 0.0326(10) 0.0168(10) 0.0300(11) 0.0093(9) 0.0211(9) 0.0136(9)
O1W 0.0243(9) 0.0446(13) 0.0520(14) -0.0137(11) 0.0169(9) -0.0023(10)

loop_
_atom_type_symbol
_atom_type_description
_atom_type_scat_dispersion_real
_atom_type_scat_dispersion_imag
_atom_type_scat_source
C C 0.0033 0.0016 'International Tables Vol C Tables 4.2.6.8 and 6.1.1.4'
H H 0.0000 0.0000 'International Tables Vol C Tables 4.2.6.8 and 6.1.1.4'
N N 0.0061 0.0033 'International Tables Vol C Tables 4.2.6.8 and 6.1.1.4'
O O 0.0106 0.0060 'International Tables Vol C Tables 4.2.6.8 and 6.1.1.4'
Ho Ho -0.2175 4.6783 'International Tables Vol C Tables 4.2.6.8 and 6.1.1.4'

loop_
_geom_angle_atom_site_label_1
_geom_angle_atom_site_label_2
_geom_angle_atom_site_label_3
_geom_angle
_geom_angle_site_symmetry_1
_geom_angle_site_symmetry_3
_geom_angle_publ_flag
O3 Ho1 O2 79.37(8) . 2_676 ?
O3 Ho1 O1 85.82(8) . 2_666 ?
O2 Ho1 O1 83.17(8) 2_676 2_666 ?
O3 Ho1 O4 113.38(8) . 2_675 ?
O2 Ho1 O4 74.23(8) 2_676 2_675 ?
O1 Ho1 O4 146.32(7) 2_666 2_675 ?
O3 Ho1 O7 79.79(7) . . ?
O2 Ho1 O7 151.06(7) 2_676 . ?
O1 Ho1 O7 75.49(8) 2_666 . ?
O4 Ho1 O7 133.05(7) 2_675 . ?
O3 Ho1 O1W 150.18(9) . . ?
O2 Ho1 O1W 75.97(8) 2_676 . ?
O1 Ho1 O1W 74.90(9) 2_666 . ?
O4 Ho1 O1W 75.60(8) 2_675 . ?
O7 Ho1 O1W 115.87(8) . . ?
O3 Ho1 O6 138.99(8) . 2_665 ?
O2 Ho1 O6 138.86(7) 2_676 2_665 ?
O1 Ho1 O6 108.74(8) 2_666 2_665 ?
O4 Ho1 O6 75.49(7) 2_675 2_665 ?
O7 Ho1 O6 67.98(7) . 2_665 ?
O1W Ho1 O6 69.99(8) . 2_665 ?
O3 Ho1 O5 73.57(8) . . ?
O2 Ho1 O5 118.07(7) 2_676 . ?
O1 Ho1 O5 145.89(7) 2_666 . ?
O4 Ho1 O5 67.79(7) 2_675 . ?
O7 Ho1 O5 74.31(7) . . ?
O1W Ho1 O5 133.51(8) . . ?
O6 Ho1 O5 73.79(7) 2_665 . ?
C1 O1 Ho1 145.88(19) . 2_666 ?
C4 O2 Ho1 154.5(2) . 2_676 ?
C4 O3 Ho1 150.8(2) . . ?
C5 O4 Ho1 118.27(17) . 2_675 ?
C5 O5 Ho1 116.89(17) . . ?
C6 O6 Ho1 118.09(17) . 2_665 ?
C6 O7 Ho1 118.16(17) . . ?
O1 C1 N1 122.5(3) . . ?
O1 C1 C2 117.8(3) . 2_766 ?
N1 C1 C2 119.7(3) . 2_766 ?
N1 C2 C1 116.5(2) . 2_766 ?
N1 C2 H2A 108.2 . . ?
C1 C2 H2A 108.2 2_766 . ?
N1 C2 H2B 108.2 . . ?
C1 C2 H2B 108.2 2_766 . ?
H2A C2 H2B 107.3 . . ?
N1 C3 C4 112.7(2) . . ?
N1 C3 H3A 109.1 . . ?
C4 C3 H3A 109.1 . . ?
N1 C3 H3B 109.1 . . ?
C4 C3 H3B 109.1 . . ?
H3A C3 H3B 107.8 . . ?
O3 C4 O2 124.7(3) . . ?
O3 C4 C3 118.6(2) . . ?
O2 C4 C3 116.7(2) . . ?
O4 C5 O5 126.2(3) . . ?
O4 C5 C5 117.5(3) . 2_675 ?
O5 C5 C5 116.3(3) . 2_675 ?
O7 C6 O6 127.2(3) . . ?
O7 C6 C6 116.8(3) . 2_665 ?
O6 C6 C6 116.0(3) . 2_665 ?
C1 N1 C2 123.7(3) . . ?
C1 N1 C3 121.2(3) . . ?
C2 N1 C3 115.1(2) . . ?
Ho1 O1W H1WA 114.6 . . ?
Ho1 O1W H1WB 108.9 . . ?
H1WA O1W H1WB 113.6 . . ?

loop_
_geom_bond_atom_site_label_1
_geom_bond_atom_site_label_2
_geom_bond_distance
_geom_bond_site_symmetry_2
_geom_bond_publ_flag
Ho1 O3 2.2491(19) . ?
Ho1 O2 2.272(2) 2_676 ?
Ho1 O1 2.318(2) 2_666 ?
Ho1 O4 2.364(2) 2_675 ?
Ho1 O7 2.372(2) . ?
Ho1 O1W 2.380(2) . ?
Ho1 O6 2.382(2) 2_665 ?
Ho1 O5 2.409(2) . ?
O1 C1 1.245(4) . ?
O1 Ho1 2.318(2) 2_666 ?
O2 C4 1.245(3) . ?
O2 Ho1 2.272(2) 2_676 ?
O3 C4 1.238(3) . ?
O4 C5 1.243(4) . ?
O4 Ho1 2.364(2) 2_675 ?
O5 C5 1.252(4) . ?
O6 C6 1.244(4) . ?
O6 Ho1 2.382(2) 2_665 ?
O7 C6 1.241(3) . ?
C1 N1 1.312(4) . ?
C1 C2 1.493(4) 2_766 ?
C2 N1 1.446(4) . ?
C2 C1 1.493(4) 2_766 ?
C2 H2A 0.9700 . ?
C2 H2B 0.9700 . ?
C3 N1 1.452(4) . ?
C3 C4 1.510(4) . ?
C3 H3A 0.9700 . ?
C3 H3B 0.9700 . ?
C5 C5 1.534(5) 2_675 ?
C6 C6 1.552(5) 2_665 ?
O1W H1WA 0.8425 . ?
O1W H1WB 0.8489 . ?

loop_
_geom_hbond_atom_site_label_D
_geom_hbond_atom_site_label_H
_geom_hbond_atom_site_label_A
_geom_hbond_distance_DH
_geom_hbond_distance_HA
_geom_hbond_distance_DA
_geom_hbond_angle_DHA
_geom_hbond_site_symmetry_A
O1W H1WB O5 0.85 2.05 2.792(3) 145.5 1_455
O1W H1WB O4 0.85 2.64 3.197(3) 124.0 1_455
O1W H1WA O6 0.84 2.32 3.122(3) 157.9 1_455
